data_7227789
loop_
_publ_author_name
'Patyk-Ka\'zmierczak, Ewa'
'Warren, Mark R.'
'Allan, David R.'
'Katrusiak, Andrzej'

_publ_section_title
;
 Pressure inverse solubility and polymorphism of an edible
 \g-cyclodextrin-based metal-organic framework.
;
_journal_issue 13
_journal_name_full 'Physical chemistry chemical physics : PCCP'
_journal_page_first 9086
_journal_page_last 9091
_journal_paper_doi 10.1039/c7cp00593h
_journal_volume 19
_journal_year 2017
_chemical_absolute_configuration rm
_chemical_formula_moiety 'C48 H80 O40, 2(KOH)'
_chemical_formula_sum 'C48 H82 K2 O42'
_chemical_formula_weight 1409.34
_chemical_name_common '\g-cyclodextrin-metal-organic framework'
_chemical_name_systematic 'catena-((\m8-\g-Cyclodextrin)-di-potassium dihydroxide)'
_space_group_crystal_system cubic
_space_group_IT_number 211
_space_group_name_Hall 'I 4 2 3'
_space_group_name_H-M_alt 'I 4 3 2'
_symmetry_space_group_name_Hall 'I 4 2 3'
_symmetry_space_group_name_H-M 'I 4 3 2'
_atom_sites_solution_hydrogens geom
_atom_sites_solution_primary direct
_audit_creation_date 2017-01-18
_audit_creation_method
;
Olex2 1.2
(compiled 2017.01.04 svn.r3372 for OlexSys, GUI svn.r5289)
;
_cell_angle_alpha 90.0
_cell_angle_beta 90.0
_cell_angle_gamma 90.0
_cell_formula_units_Z 12
_cell_length_a 31.2093(16)
_cell_length_b 31.2093(16)
_cell_length_c 31.2093(16)
_cell_measurement_reflns_used 1891
_cell_measurement_temperature 269.99(10)
_cell_measurement_theta_max 12.9810
_cell_measurement_theta_min 3.1560
_cell_volume 30398(3)
_computing_cell_refinement 'CrysAlisPro 1.171.38.41 (Rigaku OD, 2015)'
_computing_data_collection 'CrysAlisPro 1.171.38.41 (Rigaku OD, 2015)'
_computing_data_reduction 'CrysAlisPro 1.171.38.41 (Rigaku OD, 2015)'
_computing_molecular_graphics 'Olex2 (Dolomanov et al., 2009)'
_computing_publication_material 'Olex2 (Dolomanov et al., 2009)'
_computing_structure_refinement 'ShelXL (Sheldrick, 2015)'
_computing_structure_solution 'ShelXS (Sheldrick, 2008)'
_diffrn_ambient_environment 'ispropanol:water mother liquor'
_diffrn_ambient_temperature 269.99(10)
_diffrn_detector 'CCD plate'
_diffrn_detector_area_resol_mean 16.1544
_diffrn_detector_type Eos
_diffrn_measured_fraction_theta_full 0.938
_diffrn_measured_fraction_theta_max 0.938
_diffrn_measurement_details
;
List of Runs (angles in degrees, time in seconds):

  # Type    Start    End  Width  t~exp~   \w     \q     \k     \f   Frames
--------------------------------------------------------------------------
  1  \w    -68.00  54.00   1.00   15.00    --  -18.72   0.00-150.00  122
  2  \w    -73.00  20.00   1.00   15.00    --  -18.72 -19.00  60.00   93
  3  \w    -40.00   8.00   1.00   15.00    --  -18.72  57.00  60.00   48
  4  \w    -25.00  23.00   1.00   15.00    --  -18.72 -99.00   0.00   48
;
_diffrn_measurement_device 'four-circle diffractometer'
_diffrn_measurement_device_type 'Xcalibur, Eos'
_diffrn_measurement_method '\w scans'
_diffrn_orient_matrix_type 'CrysAlisPro convention (1999,Acta A55,543-557)'
_diffrn_orient_matrix_UB_11 0.0032543000
_diffrn_orient_matrix_UB_12 0.0169472000
_diffrn_orient_matrix_UB_13 0.0147675000
_diffrn_orient_matrix_UB_21 0.0001663000
_diffrn_orient_matrix_UB_22 -0.0149725000
_diffrn_orient_matrix_UB_23 0.0171089000
_diffrn_orient_matrix_UB_31 0.0224746000
_diffrn_orient_matrix_UB_32 -0.0023531000
_diffrn_orient_matrix_UB_33 -0.0023986000
_diffrn_radiation_monochromator graphite
_diffrn_radiation_probe x-ray
_diffrn_radiation_type MoK\a
_diffrn_radiation_wavelength 0.71073
_diffrn_reflns_av_R_equivalents 0.1616
_diffrn_reflns_av_unetI/netI 0.0397
_diffrn_reflns_Laue_measured_fraction_full 0.938
_diffrn_reflns_Laue_measured_fraction_max 0.938
_diffrn_reflns_limit_h_max 20
_diffrn_reflns_limit_h_min -20
_diffrn_reflns_limit_k_max 20
_diffrn_reflns_limit_k_min -20
_diffrn_reflns_limit_l_max 19
_diffrn_reflns_limit_l_min -20
_diffrn_reflns_number 20814
_diffrn_reflns_point_group_measured_fraction_full 0.956
_diffrn_reflns_point_group_measured_fraction_max 0.956
_diffrn_reflns_theta_full 13.690
_diffrn_reflns_theta_max 13.690
_diffrn_reflns_theta_min 2.919
_diffrn_source 'fine-focus sealed X-ray tube'
_diffrn_source_type 'Enhance (Mo) X-ray Source'
_exptl_absorpt_coefficient_mu 0.161
_exptl_absorpt_correction_T_max 1.00000
_exptl_absorpt_correction_T_min 0.42049
_exptl_absorpt_correction_type multi-scan
_exptl_absorpt_process_details
;
CrysAlisPro 1.171.38.41 (Rigaku Oxford Diffraction, 2015)
Empirical absorption correction using spherical harmonics,
 implemented in SCALE3 ABSPACK scaling algorithm.
;
_exptl_crystal_colour 'clear colourless'
_exptl_crystal_colour_lustre clear
_exptl_crystal_colour_primary colourless
_exptl_crystal_density_diffrn 0.924
_exptl_crystal_description cube
_exptl_crystal_F_000 8928
_exptl_crystal_recrystallization_method 'Crystal grown from water solution by isopropanol vapour difussion method'
_exptl_crystal_size_max 0.5
_exptl_crystal_size_mid 0.48
_exptl_crystal_size_min 0.47
_refine_diff_density_max 0.141
_refine_diff_density_min -0.138
_refine_diff_density_rms 0.030
_refine_ls_abs_structure_details
;
 Flack x determined using 241 quotients [(I+)-(I-)]/[(I+)+(I-)]
 (Parsons, Flack and Wagner, Acta Cryst. B69 (2013) 249-259).
;
_refine_ls_abs_structure_Flack 0.17(12)
_refine_ls_extinction_method none
_refine_ls_goodness_of_fit_ref 1.086
_refine_ls_hydrogen_treatment constr
_refine_ls_matrix_type full
_refine_ls_number_parameters 93
_refine_ls_number_reflns 766
_refine_ls_number_restraints 21
_refine_ls_restrained_S_all 1.177
_refine_ls_R_factor_all 0.0652
_refine_ls_R_factor_gt 0.0594
_refine_ls_shift/su_max 0.000
_refine_ls_shift/su_mean 0.000
_refine_ls_structure_factor_coef Fsqd
_refine_ls_weighting_details 'w=1/[\s^2^(Fo^2^)+(0.0986P)^2^+25.3536P] where P=(Fo^2^+2Fc^2^)/3'
_refine_ls_weighting_scheme calc
_refine_ls_wR_factor_gt 0.1473
_refine_ls_wR_factor_ref 0.1534
_reflns_Friedel_coverage 0.623
_reflns_Friedel_fraction_full 0.987
_reflns_Friedel_fraction_max 0.987
_reflns_number_gt 694
_reflns_number_total 766
_reflns_threshold_expression 'I > 2\s(I)'
_cod_data_source_file c7cp00593h5.cif
_cod_data_source_block CDMOF_a_270K
_cod_depositor_comments 'Adding full bibliography for 7227776--7227790.cif.'
_cod_original_cell_volume 30399(3)
_cod_database_code 7227789
_shelx_shelxl_version_number 2014/7
_chemical_oxdiff_formula 'C48 H82 K2 O40'
_shelx_space_group_comment
;
The symmetry employed for this shelxl refinement is uniquely defined
by the following loop, which should always be used as a source of
symmetry information in preference to the above space-group names.
They are only intended as comments.
;
_reflns_odcompleteness_completeness 97.62
_reflns_odcompleteness_iscentric 1
_reflns_odcompleteness_theta 13.66
_olex2_refinement_description
;
1. Fixed Uiso
 At 1.2 times of:
  All C(H) groups, All C(H,H) groups
 At 1.5 times of:
  All O(H) groups
2. Restrained distances
 C4-C3
 1.5 with sigma of 0.02
 C5-C6
 1.5 with sigma of 0.02
 O4-C4
 1.45 with sigma of 0.02
 C16-C15
 1.5 with sigma of 0.01
 C15-C16
 1.45 with sigma of 0.01
 C11-O4
 1.45 with sigma of 0.02
 C2-C3
 1.5 with sigma of 0.02
 C2-C1
 1.5 with sigma of 0.02
 C12-C11
 1.5 with sigma of 0.02
 C1-O5
 1.45 with sigma of 0.02
 O15-C15
 1.45 with sigma of 0.02
 C11-O15
 1.45 with sigma of 0.02
 O13-C13
 1.45 with sigma of 0.01
 C13-O13
 1.42 with sigma of 0.01
 C11-C13
 2.5 with sigma of 0.04
 C11-C15
 2.5 with sigma of 0.04
 C11-C4
 2.5 with sigma of 0.04
 C2-C4
 2.5 with sigma of 0.04
 O15-C12
 2.5 with sigma of 0.04
 O15-C14
 2.5 with sigma of 0.04
 C2-O5
 2.5 with sigma of 0.04
3. Others
 Uiso(O2)=Uiso(O3)=Uiso(O5)=Uiso(O6)=FVAR(1)
4.a Ternary CH refined with riding coordinates:
 C1(H1), C2(H2), C3(H3), C4(H4), C5(H5), C11(H11), C12(H12), C13(H13),
 C14(H14), C15(H15)
4.b Secondary CH2 refined with riding coordinates:
 C6(H6A,H6B), C16(H16A,H16B)
4.c Tetrahedral OH refined with riding coordinates:
 O2(H2A), O3(H3A), O6(H6), O12(H12A), O13(H13A), O16(H16)
;
_olex2_exptl_crystal_mounting_method
'Crystal coated in isopropanol:water mother liquor and mounted in a quarts capillary'
_olex2_submission_special_instructions 'No special instructions were received'
_oxdiff_exptl_absorpt_empirical_details
;
Empirical correction (ABSPACK) includes:
- Absorption correction using spherical harmonics
- Frame scaling
;
_oxdiff_exptl_absorpt_empirical_full_max 1.904
_oxdiff_exptl_absorpt_empirical_full_min 0.652

loop_
_space_group_symop_id
_space_group_symop_operation_xyz
1 'x, y, z'
2 '-y, x, z'
3 '-x, -y, z'
4 'y, -x, z'
5 'x, -z, y'
6 'x, -y, -z'
7 'x, z, -y'
8 'z, y, -x'
9 '-x, y, -z'
10 '-z, y, x'
11 'z, x, y'
12 'y, z, x'
13 '-y, -z, x'
14 'z, -x, -y'
15 '-y, z, -x'
16 '-z, -x, y'
17 '-z, x, -y'
18 'y, -z, -x'
19 'y, x, -z'
20 '-y, -x, -z'
21 '-x, z, y'
22 '-x, -z, -y'
23 'z, -y, x'
24 '-z, -y, -x'
25 'x+1/2, y+1/2, z+1/2'
26 '-y+1/2, x+1/2, z+1/2'
27 '-x+1/2, -y+1/2, z+1/2'
28 'y+1/2, -x+1/2, z+1/2'
29 'x+1/2, -z+1/2, y+1/2'
30 'x+1/2, -y+1/2, -z+1/2'
31 'x+1/2, z+1/2, -y+1/2'
32 'z+1/2, y+1/2, -x+1/2'
33 '-x+1/2, y+1/2, -z+1/2'
34 '-z+1/2, y+1/2, x+1/2'
35 'z+1/2, x+1/2, y+1/2'
36 'y+1/2, z+1/2, x+1/2'
37 '-y+1/2, -z+1/2, x+1/2'
38 'z+1/2, -x+1/2, -y+1/2'
39 '-y+1/2, z+1/2, -x+1/2'
40 '-z+1/2, -x+1/2, y+1/2'
41 '-z+1/2, x+1/2, -y+1/2'
42 'y+1/2, -z+1/2, -x+1/2'
43 'y+1/2, x+1/2, -z+1/2'
44 '-y+1/2, -x+1/2, -z+1/2'
45 '-x+1/2, z+1/2, y+1/2'
46 '-x+1/2, -z+1/2, -y+1/2'
47 'z+1/2, -y+1/2, x+1/2'
48 '-z+1/2, -y+1/2, -x+1/2'

loop_
_atom_site_label
_atom_site_type_symbol
_atom_site_fract_x
_atom_site_fract_y
_atom_site_fract_z
_atom_site_U_iso_or_equiv
_atom_site_adp_type
_atom_site_occupancy
_atom_site_site_symmetry_order
_atom_site_calc_flag
_atom_site_refinement_flags_posn
_atom_site_refinement_flags_adp
_atom_site_refinement_flags_occupancy
C1 C 0.8512(5) 0.6780(5) 0.6275(5) 0.089(6) Uiso 1 1 d D . .
H1 H 0.8458 0.7089 0.6261 0.107 Uiso 1 1 calc R . .
C2 C 0.8881(6) 0.6752(6) 0.6548(6) 0.121(7) Uiso 1 1 d D . .
H2 H 0.8823 0.6899 0.6819 0.145 Uiso 1 1 calc R . .
C3 C 0.8947(5) 0.6273(5) 0.6631(5) 0.083(6) Uiso 1 1 d D . .
H3 H 0.9024 0.6169 0.6345 0.100 Uiso 1 1 calc R . .
C4 C 0.8563(5) 0.6027(6) 0.6723(5) 0.092(6) Uiso 1 1 d D . .
H4 H 0.8494 0.6120 0.7014 0.110 Uiso 1 1 calc R . .
C5 C 0.8142(6) 0.6151(7) 0.6468(7) 0.139(8) Uiso 1 1 d D . .
H5 H 0.8195 0.6055 0.6174 0.167 Uiso 1 1 calc R . .
C6 C 0.7709(7) 0.5958(7) 0.6585(7) 0.161(9) Uiso 1 1 d D . .
H6A H 0.7485 0.6061 0.6395 0.193 Uiso 1 1 calc R . .
H6B H 0.7717 0.5648 0.6573 0.193 Uiso 1 1 calc R . .
C11 C 0.8599(6) 0.5395(6) 0.7201(7) 0.162(9) Uiso 1 1 d D . .
H11 H 0.8608 0.5612 0.7428 0.194 Uiso 1 1 calc R . .
C12 C 0.8968(5) 0.5124(6) 0.7202(6) 0.106(7) Uiso 1 1 d D . .
H12 H 0.8977 0.4998 0.7489 0.127 Uiso 1 1 calc R . .
C13 C 0.8976(5) 0.4760(5) 0.6909(6) 0.108(7) Uiso 1 1 d D . .
H13 H 0.8985 0.4861 0.6612 0.130 Uiso 1 1 calc R . .
C14 C 0.8559(5) 0.4508(5) 0.6990(6) 0.090(6) Uiso 1 1 d D . .
H14 H 0.8551 0.4388 0.7280 0.108 Uiso 1 1 calc R . .
C15 C 0.8183(6) 0.4800(6) 0.6906(7) 0.132(8) Uiso 1 1 d D . .
H15 H 0.8168 0.4914 0.6615 0.159 Uiso 1 1 calc R . .
C16 C 0.7799(6) 0.4555(6) 0.7047(6) 0.130(8) Uiso 1 1 d D . .
H16A H 0.7550 0.4730 0.6989 0.156 Uiso 1 1 calc R . .
H16B H 0.7778 0.4303 0.6866 0.156 Uiso 1 1 calc R . .
K1 K 0.81029(13) 0.5000 0.81029(13) 0.138(3) Uani 1 2 d S T P
O2 O 0.9240(5) 0.6949(4) 0.6340(4) 0.163(3) Uiso 1 1 d . . .
H2A H 0.9429 0.6770 0.6305 0.245 Uiso 1 1 calc R . .
O3 O 0.9345(5) 0.6203(4) 0.6869(4) 0.163(3) Uiso 1 1 d . . .
H3A H 0.9349 0.5957 0.6962 0.245 Uiso 1 1 calc R . .
O4 O 0.8625(4) 0.5579(5) 0.6779(5) 0.142(6) Uiso 1 1 d D . .
O5 O 0.8141(4) 0.6623(5) 0.6442(5) 0.163(3) Uiso 1 1 d D . .
O6 O 0.7641(4) 0.6107(4) 0.7020(5) 0.163(3) Uiso 1 1 d . . .
H6 H 0.7630 0.5900 0.7182 0.245 Uiso 1 1 calc R . .
O12 O 0.9376(4) 0.5366(4) 0.7161(4) 0.147(5) Uiso 1 1 d . . .
H12A H 0.9573 0.5198 0.7113 0.221 Uiso 1 1 calc R . .
O13 O 0.9354(4) 0.4494(4) 0.7002(3) 0.125(5) Uiso 1 1 d D . .
H13A H 0.9276 0.4258 0.7086 0.187 Uiso 1 1 calc R . .
O14 O 0.8576(3) 0.4172(4) 0.6665(3) 0.093(4) Uiso 1 1 d . . .
O15 O 0.8226(3) 0.5115(4) 0.7235(3) 0.097(4) Uiso 1 1 d D . .
O16 O 0.7773(4) 0.4420(4) 0.7467(4) 0.141(5) Uiso 1 1 d . . .
H16 H 0.7833 0.4165 0.7481 0.211 Uiso 1 1 calc R . .
OA O 1.0000 0.5000 0.6626(10) 0.292(13) Uiso 1 2 d S T P

loop_
_atom_site_aniso_label
_atom_site_aniso_U_11
_atom_site_aniso_U_22
_atom_site_aniso_U_33
_atom_site_aniso_U_23
_atom_site_aniso_U_13
_atom_site_aniso_U_12
K1 0.120(4) 0.175(7) 0.120(4) 0.040(4) 0.034(4) -0.040(4)

loop_
_atom_type_symbol
_atom_type_description
_atom_type_scat_dispersion_real
_atom_type_scat_dispersion_imag
_atom_type_scat_source
H H 0.0000 0.0000 'International Tables Vol C Tables 4.2.6.8 and 6.1.1.4'
C C 0.0033 0.0016 'International Tables Vol C Tables 4.2.6.8 and 6.1.1.4'
O O 0.0106 0.0060 'International Tables Vol C Tables 4.2.6.8 and 6.1.1.4'
K K 0.2009 0.2494 'International Tables Vol C Tables 4.2.6.8 and 6.1.1.4'

loop_
_geom_angle_atom_site_label_1
_geom_angle_atom_site_label_2
_geom_angle_atom_site_label_3
_geom_angle
_geom_angle_site_symmetry_1
_geom_angle_site_symmetry_3
C2 C1 H1 103.0 . .
C2 C1 O14 116.4(16) . 7_556
O5 C1 H1 103.0 . .
O5 C1 C2 115.6(16) . .
O5 C1 O14 113.3(14) . 7_556
O14 C1 H1 103.0 7_556 .
C1 C2 H2 109.6 . .
C1 C2 C3 105.5(16) . .
C3 C2 H2 109.6 . .
O2 C2 C1 109.4(16) . .
O2 C2 H2 109.6 . .
O2 C2 C3 112.9(15) . .
C2 C3 H3 101.8 . .
C4 C3 C2 116.1(16) . .
C4 C3 H3 101.8 . .
C4 C3 O3 121.3(14) . .
O3 C3 C2 110.3(13) . .
O3 C3 H3 101.8 . .
C3 C4 H4 102.0 . .
C3 C4 C5 117.1(15) . .
C5 C4 H4 102.0 . .
O4 C4 C3 115.7(15) . .
O4 C4 H4 102.0 . .
O4 C4 C5 114.5(16) . .
C4 C5 H5 104.7 . .
C6 C5 C4 121.3(17) . .
C6 C5 H5 104.7 . .
O5 C5 C4 105.9(15) . .
O5 C5 H5 104.7 . .
O5 C5 C6 113.9(17) . .
C5 C6 H6A 111.1 . .
C5 C6 H6B 111.1 . .
H6A C6 H6B 109.1 . .
O6 C6 C5 103.2(16) . .
O6 C6 H6A 111.1 . .
O6 C6 H6B 111.1 . .
C12 C11 H11 112.6 . .
C12 C11 K1 98.6(12) . .
C12 C11 O4 101.1(17) . .
C12 C11 O15 106.8(15) . .
K1 C11 H11 70.7 . .
O4 C11 H11 112.6 . .
O4 C11 K1 156.4(12) . .
O4 C11 O15 110.4(16) . .
O15 C11 H11 112.6 . .
O15 C11 K1 50.8(8) . .
C11 C12 H12 105.1 . .
C11 C12 C13 118.2(16) . .
C11 C12 O12 113.0(16) . .
C13 C12 H12 105.1 . .
C13 C12 O12 109.1(15) . .
O12 C12 H12 105.1 . .
C12 C13 H13 110.1 . .
C12 C13 C14 106.3(14) . .
C12 C13 O13 109.2(15) . .
C14 C13 H13 110.1 . .
O13 C13 H13 110.1 . .
O13 C13 C14 110.8(13) . .
C13 C14 H14 111.7 . .
C15 C14 C13 108.6(13) . .
C15 C14 H14 111.7 . .
O14 C14 C13 102.9(13) . .
O14 C14 H14 111.7 . .
O14 C14 C15 109.9(14) . .
C14 C15 H15 114.9 . .
C16 C15 C14 105.4(16) . .
C16 C15 H15 114.9 . .
O15 C15 C14 102.7(15) . .
O15 C15 H15 114.9 . .
O15 C15 C16 102.6(15) . .
C15 C16 H16A 107.6 . .
C15 C16 H16B 107.6 . .
H16A C16 H16B 107.0 . .
O16 C16 C15 119.0(17) . .
O16 C16 H16A 107.6 . .
O16 C16 H16B 107.6 . .
C11 K1 C11 149.9(7) . 23_565
O2 K1 C11 88.8(4) 44_666 23_565
O2 K1 C11 88.8(4) 41_646 .
O2 K1 C11 102.6(4) 44_666 .
O2 K1 C11 102.6(4) 41_646 23_565
O2 K1 O2 135.5(6) 44_666 41_646
O2 K1 O3 97.2(4) 41_646 44_666
O2 K1 O3 58.0(4) 44_666 44_666
O2 K1 O3 58.0(4) 41_646 41_646
O2 K1 O3 97.2(4) 44_666 41_646
O3 K1 C11 56.7(4) 41_646 23_565
O3 K1 C11 145.8(5) 41_646 .
O3 K1 C11 145.8(4) 44_666 23_565
O3 K1 C11 56.7(4) 44_666 .
O3 K1 O3 115.3(5) 44_666 41_646
O15 K1 C11 127.0(5) . 23_565
O15 K1 C11 127.0(5) 23_565 .
O15 K1 C11 24.2(3) 23_565 23_565
O15 K1 C11 24.2(3) . .
O15 K1 O2 118.8(4) 23_565 41_646
O15 K1 O2 88.2(3) 23_565 44_666
O15 K1 O2 88.2(3) . 41_646
O15 K1 O2 118.8(4) . 44_666
O15 K1 O3 80.7(4) 23_565 41_646
O15 K1 O3 143.0(3) 23_565 44_666
O15 K1 O3 143.0(3) . 41_646
O15 K1 O3 80.7(4) . 44_666
O15 K1 O15 106.8(5) 23_565 .
O15 K1 O16 56.9(4) 23_565 23_565
O15 K1 O16 70.3(3) . 23_565
O15 K1 O16 70.3(3) 23_565 .
O15 K1 O16 56.9(4) . .
O16 K1 C11 79.8(4) 23_565 23_565
O16 K1 C11 79.8(4) . .
O16 K1 C11 78.0(4) . 23_565
O16 K1 C11 78.0(4) 23_565 .
O16 K1 O2 153.4(4) . 44_666
O16 K1 O2 70.5(3) . 41_646
O16 K1 O2 70.5(3) 23_565 44_666
O16 K1 O2 153.4(4) 23_565 41_646
O16 K1 O3 94.6(4) . 41_646
O16 K1 O3 135.4(4) 23_565 41_646
O16 K1 O3 135.4(4) . 44_666
O16 K1 O3 94.6(4) 23_565 44_666
O16 K1 O16 84.4(5) 23_565 .
C2 O2 K1 109.8(10) . 42_566
C2 O2 H2A 109.5 . .
K1 O2 H2A 57.4 42_566 .
C3 O3 K1 119.2(9) . 42_566
C3 O3 H3A 109.5 . .
K1 O3 H3A 131.2 42_566 .
C4 O4 C11 119.8(15) . .
C1 O5 C5 112.3(16) . .
C6 O6 H6 109.5 . .
C12 O12 H12A 109.5 . .
C13 O13 H13A 109.5 . .
C1 O14 C14 120.8(12) 5_565 .
C11 O15 K1 105.0(10) . .
C15 O15 C11 115.8(14) . .
C15 O15 K1 127.0(10) . .
C16 O16 K1 116.3(10) . .
C16 O16 H16 109.5 . .
K1 O16 H16 119.5 . .

loop_
_geom_bond_atom_site_label_1
_geom_bond_atom_site_label_2
_geom_bond_distance
_geom_bond_site_symmetry_2
C1 H1 0.9800 .
C1 C2 1.436(16) .
C1 O5 1.362(14) .
C1 O14 1.454(15) 7_556
C2 H2 0.9800 .
C2 C3 1.531(16) .
C2 O2 1.432(17) .
C3 H3 0.9800 .
C3 C4 1.452(15) .
C3 O3 1.464(16) .
C4 H4 0.9800 .
C4 C5 1.585(19) .
C4 O4 1.421(14) .
C5 H5 0.9800 .
C5 C6 1.524(17) .
C5 O5 1.48(2) .
C6 H6A 0.9700 .
C6 H6B 0.9700 .
C6 O6 1.450(18) .
C11 H11 0.9800 .
C11 C12 1.430(17) .
C11 K1 3.44(2) .
C11 O4 1.439(17) .
C11 O15 1.462(16) .
C12 H12 0.9800 .
C12 C13 1.458(18) .
C12 O12 1.484(17) .
C13 H13 0.9800 .
C13 C14 1.542(19) .
C13 O13 1.471(9) .
C14 H14 0.9800 .
C14 C15 1.509(19) .
C14 O14 1.459(15) .
C15 H15 0.9800 .
C15 C16 1.488(9) .
C15 O15 1.427(15) .
C16 H16A 0.9700 .
C16 H16B 0.9700 .
C16 O16 1.378(18) .
K1 C11 3.44(2) 23_565
K1 O2 2.945(14) 41_646
K1 O2 2.945(14) 44_666
K1 O3 2.980(14) 41_646
K1 O3 2.980(14) 44_666
K1 O15 2.760(11) .
K1 O15 2.760(11) 23_565
K1 O16 2.878(13) 23_565
K1 O16 2.878(13) .
O2 K1 2.945(14) 42_566
O2 H2A 0.8200 .
O3 K1 2.981(14) 42_566
O3 H3A 0.8200 .
O6 H6 0.8200 .
O12 H12A 0.8200 .
O13 H13A 0.8200 .
O14 C1 1.454(15) 5_565
O16 H16 0.8200 .

loop_
_geom_torsion_atom_site_label_1
_geom_torsion_atom_site_label_2
_geom_torsion_atom_site_label_3
_geom_torsion_atom_site_label_4
_geom_torsion
_geom_torsion_site_symmetry_1
_geom_torsion_site_symmetry_4
C1 C2 C3 C4 -43(2) . .
C1 C2 C3 O3 173.8(14) . .
C1 C2 O2 K1 179.9(12) . 42_566
C2 C1 O5 C5 -72(2) . .
C2 C3 C4 C5 37(2) . .
C2 C3 C4 O4 177.1(14) . .
C2 C3 O3 K1 -17.4(17) . 42_566
C3 C2 O2 K1 -63.0(16) . 42_566
C3 C4 C5 C6 -171.0(18) . .
C3 C4 C5 O5 -39(2) . .
C3 C4 O4 C11 106.5(18) . .
C4 C3 O3 K1 -158.1(12) . 42_566
C4 C5 C6 O6 62(3) . .
C4 C5 O5 C1 53.6(18) . .
C5 C4 O4 C11 -112.7(18) . .
C6 C5 O5 C1 -170.7(16) . .
C11 C12 C13 C14 -53(2) . .
C11 C12 C13 O13 -172.5(15) . .
C12 C11 O4 C4 -134.4(16) . .
C12 C11 O15 C15 -58(2) . .
C12 C11 O15 K1 87.4(15) . .
C12 C13 C14 C15 59.3(18) . .
C12 C13 C14 O14 175.7(13) . .
C13 C14 C15 C16 -172.6(15) . .
C13 C14 C15 O15 -65.5(18) . .
C13 C14 O14 C1 129.5(13) . 5_565
C14 C15 C16 O16 59(2) . .
C14 C15 O15 C11 67.0(18) . .
C14 C15 O15 K1 -69.4(16) . .
C15 C14 O14 C1 -115.0(16) . 5_565
C15 C16 O16 K1 37(2) . .
C16 C15 O15 C11 176.2(14) . .
C16 C15 O15 K1 39.8(19) . .
K1 C11 C12 C13 101.3(16) . .
K1 C11 C12 O12 -129.6(12) . .
K1 C11 O4 C4 80(4) . .
K1 C11 O15 C15 -145.3(15) . .
O2 C2 C3 C4 -162.8(14) . .
O2 C2 C3 O3 54(2) . .
O3 C3 C4 C5 175.9(16) . .
O3 C3 C4 O4 -44(2) . .
O4 C4 C5 C6 49(3) . .
O4 C4 C5 O5 -179.5(14) . .
O4 C11 C12 C13 -66(2) . .
O4 C11 C12 O12 63.5(19) . .
O4 C11 O15 C15 51(2) . .
O4 C11 O15 K1 -163.5(12) . .
O5 C1 C2 C3 61(2) . .
O5 C1 C2 O2 -177.0(15) . .
O5 C5 C6 O6 -66.1(19) . .
O12 C12 C13 C14 176.2(13) . .
O12 C12 C13 O13 56.6(19) . .
O13 C13 C14 C15 177.9(15) . .
O13 C13 C14 O14 -65.7(17) . .
O14 C1 C2 C3 -75.5(19) 7_556 .
O14 C1 C2 O2 46(2) 7_556 .
O14 C1 O5 C5 66.1(19) 7_556 .
O14 C14 C15 C16 75.5(19) . .
O14 C14 C15 O15 -177.4(12) . .
O15 C11 C12 C13 50(2) . .
O15 C11 C12 O12 178.9(14) . .
O15 C11 O4 C4 112.9(17) . .
O15 C15 C16 O16 -48(2) . .

loop_
_smtbx_masks_void_nr
_smtbx_masks_void_average_x
_smtbx_masks_void_average_y
_smtbx_masks_void_average_z
_smtbx_masks_void_volume
_smtbx_masks_void_count_electrons
1 -0.246 -0.658 -0.551 14322.1 1811.8
